data_7114563
loop_
_publ_author_name
'Shanmugam Easwaramoorthi'
'Pichandi Thamaraiselvi'
'Kumaraguru Duraimurugan'
'Arockiam Jesin Beneto'
'Ayyanar Siva'
'Balachandran Unni Nair'

_publ_section_title
;
 Charge instability of symmetry broken dipolar states in quadrupolar and
 octupolar triphenylamine derivatives
;
_journal_name_full Chem.Commun.
_journal_page_first 6902
_journal_paper_doi 10.1039/C3CC47514J
_journal_volume 50
_journal_year 2014
_chemical_formula_moiety 'C21 H12 N4'
_chemical_formula_sum 'C21 H12 N4'
_chemical_formula_weight 320.35
_chemical_name_systematic
; 
 ? 
;
_space_group_IT_number 60
_symmetry_cell_setting orthorhombic
_symmetry_space_group_name_Hall '-P 2n 2ab'
_symmetry_space_group_name_H-M 'P b c n'
_atom_sites_solution_hydrogens geom
_atom_sites_solution_primary direct
_atom_sites_solution_secondary difmap
_audit_creation_method SHELXL-97
_cell_angle_alpha 90.00
_cell_angle_beta 90.00
_cell_angle_gamma 90.00
_cell_formula_units_Z 4
_cell_length_a 8.1650(4)
_cell_length_b 11.6360(5)
_cell_length_c 17.5650(8)
_cell_measurement_reflns_used 2883
_cell_measurement_temperature 293(2)
_cell_measurement_theta_max 26.6
_cell_measurement_theta_min 2.75
_cell_volume 1668.81(13)
_computing_cell_refinement 'APEX2/SAINT (Bruker, 2004)'
_computing_data_collection 'APEX2 (Bruker, 2004)'
_computing_data_reduction 'SAINT/XPREP (Bruker, 2004)'
_computing_molecular_graphics 'ORTEP3 (Farrugia, 1997) and Mercury (Bruno et al., 2002)'
_computing_publication_material 'SHELXL-97 (Sheldrick, 2008)'
_computing_structure_refinement 'SHELXL-97 (Sheldrick, 2008)'
_computing_structure_solution 'SIR92 (Altornare et al., 1993)'
_diffrn_ambient_temperature 293(2)
_diffrn_measured_fraction_theta_full 0.999
_diffrn_measured_fraction_theta_max 0.999
_diffrn_measurement_device_type 'Bruker axs kappa apex2 CCD Diffractometer'
_diffrn_measurement_method '\w and \f scan'
_diffrn_radiation_monochromator graphite
_diffrn_radiation_source 'fine-focus sealed tube'
_diffrn_radiation_type MoK\a
_diffrn_radiation_wavelength 0.71073
_diffrn_reflns_av_R_equivalents 0.0220
_diffrn_reflns_av_sigmaI/netI 0.0162
_diffrn_reflns_limit_h_max 8
_diffrn_reflns_limit_h_min -9
_diffrn_reflns_limit_k_max 9
_diffrn_reflns_limit_k_min -13
_diffrn_reflns_limit_l_max 20
_diffrn_reflns_limit_l_min -20
_diffrn_reflns_number 7581
_diffrn_reflns_theta_full 25.00
_diffrn_reflns_theta_max 25.00
_diffrn_reflns_theta_min 2.32
_exptl_absorpt_coefficient_mu 0.078
_exptl_absorpt_correction_T_max 0.9865
_exptl_absorpt_correction_T_min 0.9632
_exptl_absorpt_correction_type multi-scan
_exptl_absorpt_process_details 'SADABS (Bruker, 2004)'
_exptl_crystal_colour colourless
_exptl_crystal_density_diffrn 1.275
_exptl_crystal_density_method 'not measured'
_exptl_crystal_description block
_exptl_crystal_F_000 664
_exptl_crystal_size_max 0.35
_exptl_crystal_size_mid 0.30
_exptl_crystal_size_min 0.30
_refine_diff_density_max 0.178
_refine_diff_density_min -0.117
_refine_diff_density_rms 0.042
_refine_ls_extinction_coef 0.0171(18)
_refine_ls_extinction_expression Fc^*^=kFc[1+0.001xFc^2^\l^3^/sin(2\q)]^-1/4^
_refine_ls_extinction_method SHELXL
_refine_ls_goodness_of_fit_ref 1.048
_refine_ls_hydrogen_treatment mixed
_refine_ls_matrix_type full
_refine_ls_number_parameters 117
_refine_ls_number_reflns 1466
_refine_ls_number_restraints 0
_refine_ls_restrained_S_all 1.048
_refine_ls_R_factor_all 0.0446
_refine_ls_R_factor_gt 0.0344
_refine_ls_shift/su_max 0.001
_refine_ls_shift/su_mean 0.000
_refine_ls_structure_factor_coef Fsqd
_refine_ls_weighting_details 'calc w=1/[\s^2^(Fo^2^)+(0.0442P)^2^+0.2539P] where P=(Fo^2^+2Fc^2^)/3'
_refine_ls_weighting_scheme calc
_refine_ls_wR_factor_gt 0.0842
_refine_ls_wR_factor_ref 0.0924
_reflns_number_gt 1164
_reflns_number_total 1466
_reflns_threshold_expression >2sigma(I)
_cod_data_source_file c3cc47514j2.cif
_cod_data_source_block shelxl_a
_cod_original_sg_symbol_H-M Pbcn
_cod_database_code 7114563

loop_
_symmetry_equiv_pos_as_xyz
'x, y, z'
'-x+1/2, -y+1/2, z+1/2'
'x+1/2, -y+1/2, -z'
'-x, y, -z+1/2'
'-x, -y, -z'
'x-1/2, y-1/2, -z-1/2'
'-x-1/2, y-1/2, z'
'x, -y, z-1/2'

loop_
_atom_site_label
_atom_site_type_symbol
_atom_site_fract_x
_atom_site_fract_y
_atom_site_fract_z
_atom_site_U_iso_or_equiv
_atom_site_adp_type
_atom_site_occupancy
_atom_site_symmetry_multiplicity
_atom_site_calc_flag
_atom_site_refinement_flags
C1 C -0.05770(15) 0.07647(10) 0.68481(7) 0.0413(3) Uani 1 1 d .
C2 C 0.00332(16) -0.03104(9) 0.66495(7) 0.0457(3) Uani 1 1 d .
H2 H 0.0872 -0.0636 0.6936 0.055 Uiso 1 1 calc R
C3 C -0.05892(16) -0.08968(10) 0.60350(7) 0.0482(4) Uani 1 1 d .
H3 H -0.0183 -0.1621 0.5913 0.058 Uiso 1 1 calc R
C4 C -0.18192(17) -0.04141(11) 0.55960(7) 0.0476(4) Uani 1 1 d .
C5 C -0.23938(17) 0.06768(11) 0.57739(8) 0.0518(4) Uani 1 1 d .
H5 H -0.3197 0.1016 0.5473 0.062 Uiso 1 1 calc R
C6 C -0.17810(16) 0.12562(10) 0.63921(7) 0.0476(3) Uani 1 1 d .
H6 H -0.2175 0.1986 0.6507 0.057 Uiso 1 1 calc R
C7 C 0.0000 0.25785(13) 0.7500 0.0421(4) Uani 1 2 d S
C8 C -0.06581(17) 0.31740(11) 0.81079(8) 0.0515(4) Uani 1 1 d .
H8 H -0.1116 0.2775 0.8515 0.062 Uiso 1 1 calc R
C9 C -0.06362(17) 0.43565(11) 0.81121(8) 0.0558(4) Uani 1 1 d .
H9 H -0.1051 0.4756 0.8528 0.067 Uiso 1 1 calc R
C10 C 0.0000 0.49495(14) 0.7500 0.0527(5) Uani 1 2 d S
C11 C 0.0000 0.61867(16) 0.7500 0.0706(7) Uani 1 2 d S
C12 C -0.2532(2) -0.10495(12) 0.49799(9) 0.0611(4) Uani 1 1 d .
N1 N 0.0000 0.13548(11) 0.7500 0.0461(4) Uani 1 2 d S
N3 N 0.0000 0.71619(15) 0.7500 0.1007(9) Uani 1 2 d S
N4 N -0.3132(2) -0.15614(12) 0.45011(8) 0.0886(5) Uani 1 1 d .

loop_
_atom_site_aniso_label
_atom_site_aniso_U_11
_atom_site_aniso_U_22
_atom_site_aniso_U_33
_atom_site_aniso_U_23
_atom_site_aniso_U_13
_atom_site_aniso_U_12
C1 0.0473(7) 0.0303(6) 0.0461(7) 0.0018(5) 0.0010(6) -0.0028(5)
C2 0.0503(7) 0.0344(6) 0.0524(8) -0.0001(6) -0.0054(6) 0.0046(5)
C3 0.0601(8) 0.0336(6) 0.0509(8) -0.0038(6) 0.0037(7) 0.0015(6)
C4 0.0564(8) 0.0424(7) 0.0439(7) 0.0014(6) -0.0007(6) -0.0075(6)
C5 0.0550(8) 0.0462(8) 0.0542(8) 0.0059(6) -0.0097(7) 0.0007(6)
C6 0.0518(7) 0.0349(7) 0.0561(8) 0.0007(6) -0.0028(7) 0.0048(5)
C7 0.0475(10) 0.0276(8) 0.0512(11) 0.000 -0.0032(8) 0.000
C8 0.0606(8) 0.0384(7) 0.0554(8) 0.0002(6) 0.0047(7) 0.0006(6)
C9 0.0656(9) 0.0382(7) 0.0637(9) -0.0105(6) -0.0041(7) 0.0082(6)
C10 0.0601(12) 0.0292(9) 0.0688(13) 0.000 -0.0208(10) 0.000
C11 0.0944(17) 0.0351(11) 0.0824(16) 0.000 -0.0384(13) 0.000
C12 0.0779(11) 0.0526(8) 0.0528(9) -0.0006(7) -0.0087(8) -0.0070(7)
N1 0.0637(10) 0.0265(7) 0.0480(9) 0.000 -0.0086(7) 0.000
N3 0.162(2) 0.0319(10) 0.1083(17) 0.000 -0.0592(16) 0.000
N4 0.1182(13) 0.0751(10) 0.0724(10) -0.0129(8) -0.0272(9) -0.0105(9)

loop_
_atom_type_symbol
_atom_type_description
_atom_type_scat_dispersion_real
_atom_type_scat_dispersion_imag
_atom_type_scat_source
C C 0.0033 0.0016 'International Tables Vol C Tables 4.2.6.8 and 6.1.1.4'
H H 0.0000 0.0000 'International Tables Vol C Tables 4.2.6.8 and 6.1.1.4'
N N 0.0061 0.0033 'International Tables Vol C Tables 4.2.6.8 and 6.1.1.4'

loop_
_geom_angle_atom_site_label_1
_geom_angle_atom_site_label_2
_geom_angle_atom_site_label_3
_geom_angle
_geom_angle_site_symmetry_1
_geom_angle_site_symmetry_3
C2 C1 C6 118.59(12) . .
C2 C1 N1 121.32(11) . .
C6 C1 N1 120.09(11) . .
C3 C2 C1 120.73(12) . .
C3 C2 H2 119.6 . .
C1 C2 H2 119.6 . .
C2 C3 C4 120.26(11) . .
C2 C3 H3 119.9 . .
C4 C3 H3 119.9 . .
C3 C4 C5 119.36(12) . .
C3 C4 C12 120.35(12) . .
C5 C4 C12 120.25(13) . .
C6 C5 C4 120.25(13) . .
C6 C5 H5 119.9 . .
C4 C5 H5 119.9 . .
C5 C6 C1 120.74(12) . .
C5 C6 H6 119.6 . .
C1 C6 H6 119.6 . .
C8 C7 C8 119.80(16) 4_556 .
C8 C7 N1 120.10(8) 4_556 .
C8 C7 N1 120.10(8) . .
C9 C8 C7 120.03(13) . .
C9 C8 H8 120.0 . .
C7 C8 H8 120.0 . .
C8 C9 C10 120.07(14) . .
C8 C9 H9 120.0 . .
C10 C9 H9 120.0 . .
C9 C10 C9 119.96(17) 4_556 .
C9 C10 C11 120.02(8) 4_556 .
C9 C10 C11 120.02(8) . .
N3 C11 C10 180.000(1) . .
N4 C12 C4 178.29(18) . .
C1 N1 C1 121.98(13) . 4_556
C1 N1 C7 119.01(7) . .
C1 N1 C7 119.01(7) 4_556 .

loop_
_geom_bond_atom_site_label_1
_geom_bond_atom_site_label_2
_geom_bond_distance
_geom_bond_site_symmetry_2
C1 C2 1.3910(16) .
C1 C6 1.3910(17) .
C1 N1 1.4159(13) .
C2 C3 1.3743(18) .
C2 H2 0.9300 .
C3 C4 1.3852(18) .
C3 H3 0.9300 .
C4 C5 1.3889(19) .
C4 C12 1.4341(19) .
C5 C6 1.3726(18) .
C5 H5 0.9300 .
C6 H6 0.9300 .
C7 C8 1.3817(15) 4_556
C7 C8 1.3817(15) .
C7 N1 1.424(2) .
C8 C9 1.3761(19) .
C8 H8 0.9300 .
C9 C10 1.3791(16) .
C9 H9 0.9300 .
C10 C9 1.3790(16) 4_556
C10 C11 1.440(2) .
C11 N3 1.135(2) .
C12 N4 1.1412(18) .
N1 C1 1.4159(13) 4_556

loop_
_geom_torsion_atom_site_label_1
_geom_torsion_atom_site_label_2
_geom_torsion_atom_site_label_3
_geom_torsion_atom_site_label_4
_geom_torsion
_geom_torsion_site_symmetry_1
_geom_torsion_site_symmetry_4
C6 C1 C2 C3 -2.77(19) . .
N1 C1 C2 C3 177.05(11) . .
C1 C2 C3 C4 1.1(2) . .
C2 C3 C4 C5 1.3(2) . .
C2 C3 C4 C12 -176.60(12) . .
C3 C4 C5 C6 -1.9(2) . .
C12 C4 C5 C6 175.99(13) . .
C4 C5 C6 C1 0.1(2) . .
C2 C1 C6 C5 2.16(19) . .
N1 C1 C6 C5 -177.67(11) . .
C8 C7 C8 C9 -0.92(9) 4_556 .
N1 C7 C8 C9 179.07(9) . .
C7 C8 C9 C10 1.85(19) . .
C8 C9 C10 C9 -0.93(9) . 4_556
C8 C9 C10 C11 179.07(9) . .
C9 C10 C11 N3 0(81) 4_556 .
C9 C10 C11 N3 0(76) . .
C3 C4 C12 N4 101(6) . .
C5 C4 C12 N4 -77(6) . .
C2 C1 N1 C1 -29.96(9) . 4_556
C6 C1 N1 C1 149.86(13) . 4_556
C2 C1 N1 C7 150.04(9) . .
C6 C1 N1 C7 -30.14(13) . .
C8 C7 N1 C1 -49.08(9) 4_556 .
C8 C7 N1 C1 130.92(9) . .
C8 C7 N1 C1 130.92(9) 4_556 4_556
C8 C7 N1 C1 -49.08(9) . 4_556
